data_7249111
loop_
_publ_author_name
'Hoser, Anna'
'Zwolenik, Aleksandra'
'Makal, Anna'

_publ_section_title
;
 On the importance of low-frequency modes in predicting pressure-induced
 phase transitions.
;
_journal_issue 31
_journal_name_full 'Physical chemistry chemical physics : PCCP'
_journal_page_first 20745
_journal_page_last 20749
_journal_paper_doi 10.1039/d4cp02368d
_journal_volume 26
_journal_year 2024
_chemical_formula_moiety 'C20 H14 O2'
_chemical_formula_sum 'C20 H14 O2'
_chemical_formula_weight 286.31
_space_group_crystal_system monoclinic
_space_group_IT_number 14
_space_group_name_Hall '-P 2yn'
_space_group_name_H-M_alt 'P 1 21/n 1'
_atom_sites_solution_hydrogens geom
_audit_creation_date 2024-01-27
_audit_creation_method
;
Olex2 1.5-alpha
(compiled 2023.11.24 svn.r209d9fb for OlexSys, GUI svn.r6869)
;
_audit_update_record
;
2024-02-13 deposited with the CCDC.	2024-07-24 downloaded from the CCDC.
;
_cell_angle_alpha 90
_cell_angle_beta 100.1(4)
_cell_angle_gamma 90
_cell_formula_units_Z 2
_cell_length_a 9.16(4)
_cell_length_b 7.308(4)
_cell_length_c 10.05(4)
_cell_measurement_reflns_used 459
_cell_measurement_temperature 290.7(7)
_cell_measurement_theta_max 23.1100
_cell_measurement_theta_min 2.7690
_cell_volume 662(4)
_computing_cell_refinement 'CrysAlisPro 1.171.42.49 (Rigaku OD, 2022)'
_computing_data_collection 'CrysAlisPro 1.171.42.49 (Rigaku OD, 2022)'
_computing_data_reduction 'CrysAlisPro 1.171.42.49 (Rigaku OD, 2022)'
_computing_molecular_graphics 'Olex2 1.5-alpha (Dolomanov et al., 2009)'
_computing_publication_material 'Olex2 1.5-alpha (Dolomanov et al., 2009)'
_computing_structure_refinement 'SHELXL 2013/2 (Sheldrick, 2015)'
_computing_structure_solution 'SHELXT 2018/2 (Sheldrick, 2018)'
_diffrn_ambient_pressure 560000
_diffrn_ambient_temperature 291.15
_diffrn_crystal_treatment 'pressurized slowly/rapidly in paratone oil as a hydrostatic medium'
_diffrn_detector_area_resol_mean 5.2195
_diffrn_detector_type Atlas
_diffrn_measured_fraction_theta_full 0.324
_diffrn_measured_fraction_theta_max 0.311
_diffrn_measurement_details
;
List of Runs (angles in degrees, time in seconds):

  # Type    Start    End  Width  t~exp~   \w     \q     \k     \f   Frames
#--------------------------------------------------------------------------
  1  \w    -15.00  23.00   1.00  120.00    --    9.85  39.00 -12.00   38
  2  \w     -3.00  35.00   1.00  120.00    --    9.85   0.00   0.00   38
  3  \w    -20.00   9.00   1.00  120.00    --    9.85  67.00 157.00   29
  4  \w      1.00  28.00   1.00  120.00    --    9.85 -26.00-172.00   27
  5  \w    -15.00  35.00   1.00  120.00    --    9.85 -26.00   7.00   50
  6  \w     22.00  59.00   1.00  120.00    --    9.85-114.00  45.00   37
  7  \w    -40.00 -15.00   1.00  120.00    --    9.85 114.00 135.00   25
  8  \w    -31.00  -5.00   1.00  120.00    --    9.85   0.00-150.00   26
  9  \w    -36.00 -10.00   1.00  120.00    --  -11.80  39.00 -12.00   26
 10  \w    -61.00 -51.00   1.00  120.00    --  -11.80 114.00 -45.00   10
;
_diffrn_measurement_device 'four-circle diffractometer'
_diffrn_measurement_device_type 'SuperNova, Dual, Cu at home/near, Atlas'
_diffrn_measurement_method '\w scans'
_diffrn_measurement_specimen_support 'Diamond Anvil Cell, effective opening angle of 40 deg.'
_diffrn_radiation_type MoK\a
_diffrn_radiation_wavelength 0.71073
_diffrn_reflns_av_R_equivalents 0.1386
_diffrn_reflns_av_unetI/netI 0.1142
_diffrn_reflns_Laue_measured_fraction_full 0.324
_diffrn_reflns_Laue_measured_fraction_max 0.311
_diffrn_reflns_limit_h_max 9
_diffrn_reflns_limit_h_min -9
_diffrn_reflns_limit_k_max 9
_diffrn_reflns_limit_k_min -9
_diffrn_reflns_limit_l_max 10
_diffrn_reflns_limit_l_min -10
_diffrn_reflns_number 1922
_diffrn_reflns_point_group_measured_fraction_full 0.324
_diffrn_reflns_point_group_measured_fraction_max 0.311
_diffrn_reflns_theta_full 25.242
_diffrn_reflns_theta_max 26.196
_diffrn_reflns_theta_min 2.778
_exptl_absorpt_coefficient_mu 0.092
_exptl_absorpt_correction_T_max 0.89437
_exptl_absorpt_correction_T_min 0.89437
_exptl_absorpt_correction_type multi-scan
_exptl_absorpt_process_details
;
CrysAlisPro 1.171.42.49 (Rigaku Oxford Diffraction, 2022)
Spherical absorption correction
using equivalent radius and absorption coefficient.
Empirical absorption correction using spherical harmonics,
implemented in SCALE3 ABSPACK scaling algorithm.
;
_exptl_crystal_colour 'clear yellow'
_exptl_crystal_colour_lustre clear
_exptl_crystal_colour_primary yellow
_exptl_crystal_density_diffrn 1.436
_exptl_crystal_description plate
_exptl_crystal_F_000 300
_exptl_crystal_preparation 'Mounted in a Diamond-Anvil Cell using paratone oil as pressure medium.'
_exptl_crystal_pressure_history 'Pressurized to 0.56 GPa.'
_exptl_crystal_size_max 0.28
_exptl_crystal_size_mid 0.21
_exptl_crystal_size_min 0.09
_exptl_crystal_size_rad 0.400
_refine_diff_density_max 0.142
_refine_diff_density_min -0.127
_refine_diff_density_rms 0.035
_refine_ls_extinction_coef 0.028(13)
_refine_ls_extinction_expression Fc^*^=kFc[1+0.001xFc^2^\l^3^/sin(2\q)]^-1/4^
_refine_ls_extinction_method SHELXL
_refine_ls_goodness_of_fit_ref 1.047
_refine_ls_hydrogen_treatment constr
_refine_ls_matrix_type full
_refine_ls_number_parameters 102
_refine_ls_number_reflns 414
_refine_ls_number_restraints 78
_refine_ls_restrained_S_all 0.950
_refine_ls_R_factor_all 0.1404
_refine_ls_R_factor_gt 0.0544
_refine_ls_shift/su_max 0.000
_refine_ls_shift/su_mean 0.000
_refine_ls_structure_factor_coef Fsqd
_refine_ls_weighting_details
;
 w=1/[\s^2^(Fo^2^)+(0.0660P)^2^+0.0988P]
 where P=(Fo^2^+2Fc^2^)/3
;
_refine_ls_weighting_scheme calc
_refine_ls_wR_factor_gt 0.1206
_refine_ls_wR_factor_ref 0.1705
_reflns_Friedel_coverage 0.000
_reflns_number_gt 200
_reflns_number_total 414
_reflns_threshold_expression 'I > 2\s(I)'
_cod_data_source_file d4cp02368d2.cif
_cod_data_source_block 2papa_0p5gpa
_cod_depositor_comments 'Adding full bibliography for 7249110--7249118.cif.'
_cod_database_code 7249111
_shelxl_version_number 2013-2
_shelx_space_group_comment
;
The symmetry employed for this shelxl refinement is uniquely defined
by the following loop, which should always be used as a source of
symmetry information in preference to the above space-group names.
They are only intended as comments.
;
_shelx_estimated_absorpt_t_max 0.992
_shelx_estimated_absorpt_t_min 0.975
_olex2_refinement_description
;
1. Fixed Uiso
 At 1.2 times of:
  All C(H) groups
 At 1.5 times of:
  All C(H,H,H) groups
2. Rigid body (RIGU) restrains
 All non-hydrogen atoms
 with sigma for 1-2 distances of 0.004 and sigma for 1-3 distances of 0.004
3.a Aromatic/amide H refined with riding coordinates:
 C10(H10), C11(H11), C13(H13), C14(H14)
3.b Idealised Me refined as rotating group:
 C18(H18A,H18B,H18C)
;
_olex2_submission_special_instructions 'No special instructions were received'
_oxdiff_exptl_absorpt_empirical_details
;
Empirical correction (ABSPACK) includes:
- Absorption correction using spherical harmonics
- Frame scaling
;

loop_
_space_group_symop_operation_xyz
'x, y, z'
'-x+1/2, y+1/2, -z+1/2'
'-x, -y, -z'
'x-1/2, -y-1/2, z-1/2'

loop_
_atom_site_label
_atom_site_type_symbol
_atom_site_fract_x
_atom_site_fract_y
_atom_site_fract_z
_atom_site_U_iso_or_equiv
_atom_site_adp_type
_atom_site_occupancy
_atom_site_site_symmetry_order
_atom_site_calc_flag
_atom_site_refinement_flags_posn
_atom_site_refinement_flags_adp
_atom_site_refinement_flags_occupancy
_atom_site_disorder_assembly
_atom_site_disorder_group
O1 O 0.639(2) 0.3388(11) 0.0700(18) 0.064(6) Uani 1 1 d . U . . .
C17 C 0.740(3) 0.3972(13) 0.159(3) 0.044(7) Uani 1 1 d . U . . .
C18 C 0.8794(19) 0.4484(9) 0.1114(18) 0.054(8) Uani 1 1 d . U . . .
H18A H 0.9221 0.3309 0.0649 0.081 Uiso 1 1 calc R U . . .
H18B H 0.9607 0.4937 0.1965 0.081 Uiso 1 1 calc R U . . .
H18C H 0.8570 0.5580 0.0381 0.081 Uiso 1 1 calc R U . . .
C1 C 0.717(3) 0.4147(14) 0.302(2) 0.042(7) Uani 1 1 d . U . . .
C2 C 0.584(3) 0.4636(11) 0.342(2) 0.038(7) Uani 1 1 d . U . . .
C10 C 0.455(2) 0.5162(12) 0.244(2) 0.043(7) Uani 1 1 d . U . . .
H10 H 0.4623 0.5124 0.1382 0.052 Uiso 1 1 calc R U . . .
C11 C 0.6746(19) 0.4303(9) 0.7211(16) 0.049(8) Uani 1 1 d . U . . .
H11 H 0.7666 0.3930 0.7985 0.059 Uiso 1 1 calc R U . . .
C12 C 0.691(3) 0.4226(12) 0.578(2) 0.043(7) Uani 1 1 d . U . . .
C13 C 0.8254(18) 0.3744(9) 0.5389(16) 0.045(7) Uani 1 1 d . U . . .
H13 H 0.9207 0.3381 0.6131 0.054 Uiso 1 1 calc R U . . .
C14 C 0.833(3) 0.3744(13) 0.399(2) 0.040(7) Uani 1 1 d . U . . .
H14 H 0.9374 0.3403 0.3695 0.049 Uiso 1 1 calc R U . . .
C15 C 0.573(2) 0.4732(12) 0.485(2) 0.035(7) Uani 1 1 d . U . . .

loop_
_atom_site_aniso_label
_atom_site_aniso_U_11
_atom_site_aniso_U_22
_atom_site_aniso_U_33
_atom_site_aniso_U_23
_atom_site_aniso_U_13
_atom_site_aniso_U_12
O1 0.054(13) 0.071(5) 0.069(13) -0.009(5) 0.020(12) -0.007(5)
C17 0.046(14) 0.034(5) 0.057(13) 0.002(5) 0.024(12) -0.005(5)
C18 0.045(15) 0.059(5) 0.064(17) 0.001(6) 0.028(15) -0.010(6)
C1 0.039(14) 0.035(4) 0.057(12) 0.009(5) 0.022(12) 0.003(5)
C2 0.039(14) 0.026(4) 0.054(13) 0.002(4) 0.020(12) -0.002(5)
C10 0.038(15) 0.034(4) 0.060(13) -0.001(5) 0.019(12) 0.000(5)
C11 0.045(17) 0.046(4) 0.059(14) -0.003(5) 0.014(14) -0.010(6)
C12 0.038(14) 0.033(4) 0.060(13) 0.001(5) 0.015(13) 0.003(5)
C13 0.039(14) 0.041(4) 0.057(13) 0.004(5) 0.016(12) 0.008(5)
C14 0.042(14) 0.028(4) 0.056(12) 0.002(5) 0.021(12) 0.001(5)
C15 0.030(14) 0.026(4) 0.055(13) -0.001(4) 0.021(12) 0.001(5)

loop_
_atom_type_symbol
_atom_type_description
_atom_type_scat_dispersion_real
_atom_type_scat_dispersion_imag
_atom_type_scat_source
C C 0.0033 0.0016 'International Tables Vol C Tables 4.2.6.8 and 6.1.1.4'
H H 0.0000 0.0000 'International Tables Vol C Tables 4.2.6.8 and 6.1.1.4'
O O 0.0106 0.0060 'International Tables Vol C Tables 4.2.6.8 and 6.1.1.4'

loop_
_geom_angle_atom_site_label_1
_geom_angle_atom_site_label_2
_geom_angle_atom_site_label_3
_geom_angle
_geom_angle_site_symmetry_1
_geom_angle_site_symmetry_3
_geom_angle_publ_flag
O1 C17 C18 115.5(18) . . ?
O1 C17 C1 120.4(16) . . ?
C18 C17 C1 124(3) . . ?
C17 C18 H18A 109.5 . . ?
C17 C18 H18B 109.5 . . ?
C17 C18 H18C 109.5 . . ?
H18A C18 H18B 109.5 . . ?
H18A C18 H18C 109.5 . . ?
H18B C18 H18C 109.5 . . ?
C2 C1 C17 125(3) . . ?
C14 C1 C17 117.1(16) . . ?
C14 C1 C2 117.8(18) . . ?
C1 C2 C10 121.6(18) . . ?
C1 C2 C15 120(2) . . ?
C10 C2 C15 117.9(12) . . ?
C2 C10 H10 118.4 . . ?
C11 C10 C2 123.2(17) 3_666 . ?
C11 C10 H10 118.4 3_666 . ?
C10 C11 H11 119.7 3_666 . ?
C10 C11 C12 121(2) 3_666 . ?
C12 C11 H11 119.7 . . ?
C13 C12 C11 122(2) . . ?
C15 C12 C11 117.3(12) . . ?
C15 C12 C13 120.6(17) . . ?
C12 C13 H13 120.7 . . ?
C12 C13 C14 119(2) . . ?
C14 C13 H13 120.7 . . ?
C1 C14 C13 123.4(13) . . ?
C1 C14 H14 118.3 . . ?
C13 C14 H14 118.3 . . ?
C2 C15 C15 116(3) . 3_666 ?
C12 C15 C2 119.0(13) . . ?
C12 C15 C15 125(2) . 3_666 ?

loop_
_geom_bond_atom_site_label_1
_geom_bond_atom_site_label_2
_geom_bond_distance
_geom_bond_site_symmetry_2
_geom_bond_publ_flag
O1 C17 1.24(4) . ?
C17 C18 1.484(18) . ?
C17 C1 1.49(3) . ?
C18 H18A 1.0831 . ?
C18 H18B 1.0831 . ?
C18 H18C 1.0831 . ?
C1 C2 1.40(2) . ?
C1 C14 1.34(5) . ?
C2 C10 1.45(4) . ?
C2 C15 1.46(3) . ?
C10 H10 1.0770 . ?
C10 C11 1.349(16) 3_666 ?
C11 C10 1.349(16) 3_666 ?
C11 H11 1.0770 . ?
C11 C12 1.47(2) . ?
C12 C13 1.402(17) . ?
C12 C15 1.35(4) . ?
C13 H13 1.0770 . ?
C13 C14 1.42(2) . ?
C14 H14 1.0770 . ?
C15 C15 1.47(3) 3_666 ?

loop_
_geom_torsion_atom_site_label_1
_geom_torsion_atom_site_label_2
_geom_torsion_atom_site_label_3
_geom_torsion_atom_site_label_4
_geom_torsion
_geom_torsion_site_symmetry_1
_geom_torsion_site_symmetry_2
_geom_torsion_site_symmetry_3
_geom_torsion_site_symmetry_4
_geom_torsion_publ_flag
O1 C17 C1 C2 -35(2) . . . . ?
O1 C17 C1 C14 143(3) . . . . ?
C17 C1 C2 C10 -5(2) . . . . ?
C17 C1 C2 C15 178.8(9) . . . . ?
C17 C1 C14 C13 -176.2(7) . . . . ?
C18 C17 C1 C2 144.1(19) . . . . ?
C18 C17 C1 C14 -38.3(17) . . . . ?
C1 C2 C10 C11 -177.8(9) . . . 3_666 ?
C1 C2 C15 C12 -4(2) . . . . ?
C1 C2 C15 C15 179.7(12) . . . 3_666 ?
C2 C1 C14 C13 2(3) . . . . ?
C10 C2 C15 C12 179.2(14) . . . . ?
C10 C2 C15 C15 3(2) . . . 3_666 ?
C10 C11 C12 C13 177.5(8) 3_666 . . . ?
C10 C11 C12 C15 1(2) 3_666 . . . ?
C11 C12 C13 C14 -178.5(9) . . . . ?
C11 C12 C15 C2 -178.7(7) . . . . ?
C11 C12 C15 C15 -3(3) . . . 3_666 ?
C12 C13 C14 C1 -1(2) . . . . ?
C13 C12 C15 C2 5(2) . . . . ?
C13 C12 C15 C15 -179.8(10) . . . 3_666 ?
C14 C1 C2 C10 177.6(14) . . . . ?
C14 C1 C2 C15 1(2) . . . . ?
C15 C2 C10 C11 -1(2) . . . 3_666 ?
C15 C12 C13 C14 -2(2) . . . . ?
